data_7215932
loop_
_publ_author_name
'Saraswatula, Viswanadha G.'
'Bhat, Mukhtar A.'
'Gurunathan, Pradeep Kumar'
'Saha, Binoy K.'

_publ_section_title
;
 Comparison of pyridyl and pyridyl N-oxide groups as acceptor in hydrogen
 bonding with carboxylic acid
;
_journal_issue 22
_journal_name_full CrystEngComm
_journal_page_first 4715
_journal_paper_doi 10.1039/c3ce42449a
_journal_volume 16
_journal_year 2014
_chemical_absolute_configuration unk
_chemical_formula_moiety 'C10 H8 N2 O, C10 H7 N O3'
_chemical_formula_sum 'C20 H15 N3 O4'
_chemical_formula_weight 361.35
_chemical_name_systematic
;
 ? 
;
_space_group_crystal_system monoclinic
_space_group_IT_number 9
_space_group_name_Hall 'C -2yc'
_space_group_name_H-M_alt 'C 1 c 1'
_symmetry_space_group_name_Hall 'C -2yc'
_symmetry_space_group_name_H-M 'C 1 c 1'
_atom_sites_solution_hydrogens geom
_atom_sites_solution_primary direct
_atom_sites_solution_secondary difmap
_audit_creation_date 2012-10-10
_audit_creation_method
;
  Olex2 1.2
  (compiled 2012.05.09 svn.r2324, GUI svn.r4230)
;
_cell_angle_alpha 90.00
_cell_angle_beta 102.018(3)
_cell_angle_gamma 90.00
_cell_formula_units_Z 4
_cell_length_a 13.3286(4)
_cell_length_b 10.7445(3)
_cell_length_c 12.3344(4)
_cell_measurement_reflns_used 3936
_cell_measurement_temperature 298(2)
_cell_measurement_theta_max 28.2187
_cell_measurement_theta_min 3.1189
_cell_volume 1727.68(9)
_computing_cell_refinement
;
CrysAlisPro, Oxford Diffraction Ltd.,
Version 1.171.34.44 (release 25-10-2010 CrysAlis171 .NET)
(compiled Oct 25 2010,18:11:34)
;
_computing_data_collection
;
CrysAlisPro, Oxford Diffraction Ltd.,
Version 1.171.34.44 (release 25-10-2010 CrysAlis171 .NET)
(compiled Oct 25 2010,18:11:34)
;
_computing_data_reduction
;
CrysAlisPro, Oxford Diffraction Ltd.,
Version 1.171.34.44 (release 25-10-2010 CrysAlis171 .NET)
(compiled Oct 25 2010,18:11:34)
;
_computing_molecular_graphics
;
O. V. Dolomanov, L. J. Bourhis, R. J. Gildea, J. A. K. Howard and H. Puschmann,
OLEX2: a complete structure solution, refinement and analysis program.
J. Appl. Cryst. (2009). 42, 339-341.
;
_computing_publication_material
;
O. V. Dolomanov, L. J. Bourhis, R. J. Gildea, J. A. K. Howard and H. Puschmann,
OLEX2: a complete structure solution, refinement and analysis program.
J. Appl. Cryst. (2009). 42, 339-341.
;
_computing_structure_refinement
;
SHELXL, G.M. Sheldrick, Acta Cryst.
(2008). A64, 112-122
;
_computing_structure_solution
;
SHELXS, G.M. Sheldrick, Acta Cryst.
(2008). A64, 112-122
;
_diffrn_ambient_temperature 298(2)
_diffrn_detector_area_resol_mean 15.9821
_diffrn_measured_fraction_theta_full 0.999
_diffrn_measured_fraction_theta_max 0.894
_diffrn_measurement_details
;
  1 omega   18.00   76.00   1.0000   15.0000
omega____ theta____ kappa____ phi______ frames
    -       26.4848   77.0000  -30.0000 58

  2 omega   13.00   86.00   1.0000   15.0000
omega____ theta____ kappa____ phi______ frames
    -       26.4848   77.0000  150.0000 73

  3 omega  -13.00  106.00   1.0000   15.0000
omega____ theta____ kappa____ phi______ frames
    -       26.4848   77.0000   90.0000 119

  4 omega   34.00   63.00   1.0000   15.0000
omega____ theta____ kappa____ phi______ frames
    -       26.4848  179.0000  -30.0000 29

  5 omega   34.00  116.00   1.0000   15.0000
omega____ theta____ kappa____ phi______ frames
    -       26.4848  179.0000 -180.0000 82
;
_diffrn_measurement_device_type 'Xcalibur, Eos'
_diffrn_measurement_method '\w scans'
_diffrn_orient_matrix_UB_11 0.0255391000
_diffrn_orient_matrix_UB_12 0.0447522000
_diffrn_orient_matrix_UB_13 -0.0268743000
_diffrn_orient_matrix_UB_21 0.0443921000
_diffrn_orient_matrix_UB_22 -0.0057754000
_diffrn_orient_matrix_UB_23 0.0428180000
_diffrn_orient_matrix_UB_31 0.0183455000
_diffrn_orient_matrix_UB_32 -0.0482099000
_diffrn_orient_matrix_UB_33 -0.0299934000
_diffrn_radiation_monochromator graphite
_diffrn_radiation_type 'Mo K\a'
_diffrn_radiation_wavelength 0.7107
_diffrn_reflns_av_R_equivalents 0.0116
_diffrn_reflns_av_unetI/netI 0.0152
_diffrn_reflns_limit_h_max 17
_diffrn_reflns_limit_h_min -17
_diffrn_reflns_limit_k_max 14
_diffrn_reflns_limit_k_min -12
_diffrn_reflns_limit_l_max 15
_diffrn_reflns_limit_l_min -13
_diffrn_reflns_number 4719
_diffrn_reflns_theta_full 25.00
_diffrn_reflns_theta_max 28.28
_diffrn_reflns_theta_min 3.13
_diffrn_source 'Enhance (Mo) X-ray Source'
_exptl_absorpt_coefficient_mu 0.099
_exptl_absorpt_correction_T_max 1.00000
_exptl_absorpt_correction_T_min 0.78484
_exptl_absorpt_correction_type multi-scan
_exptl_absorpt_process_details
;
CrysAlisPro, Oxford Diffraction Ltd.,
Version 1.171.34.44 (release 25-10-2010 CrysAlis171 .NET)
(compiled Oct 25 2010,18:11:34)
Empirical absorption correction using spherical harmonics,
 implemented in SCALE3 ABSPACK scaling algorithm.
;
_exptl_crystal_density_diffrn 1.389
_exptl_crystal_density_method 'not measured'
_exptl_crystal_F_000 752
_exptl_crystal_size_max 0.55
_exptl_crystal_size_mid 0.44
_exptl_crystal_size_min 0.42
_refine_diff_density_max 0.150
_refine_diff_density_min -0.197
_refine_diff_density_rms 0.047
_refine_ls_abs_structure_details 'Flack H D (1983), Acta Cryst. A39, 876-881'
_refine_ls_abs_structure_Flack -1.0(9)
_refine_ls_extinction_method none
_refine_ls_goodness_of_fit_ref 1.035
_refine_ls_hydrogen_treatment mixed
_refine_ls_matrix_type full
_refine_ls_number_parameters 252
_refine_ls_number_reflns 3124
_refine_ls_number_restraints 4
_refine_ls_restrained_S_all 1.036
_refine_ls_R_factor_all 0.0370
_refine_ls_R_factor_gt 0.0338
_refine_ls_shift/su_max 0.000
_refine_ls_shift/su_mean 0.000
_refine_ls_structure_factor_coef Fsqd
_refine_ls_weighting_details 'calc w=1/[\s^2^(Fo^2^)+(0.0497P)^2^+0.4260P] where P=(Fo^2^+2Fc^2^)/3'
_refine_ls_weighting_scheme calc
_refine_ls_wR_factor_gt 0.0851
_refine_ls_wR_factor_ref 0.0883
_reflns_number_gt 2917
_reflns_number_total 3124
_reflns_threshold_expression >2sigma(I)
_cod_data_source_file c3ce42449a.txt
_cod_data_source_block BPO-acca
_cod_database_code 7215932

loop_
_space_group_symop_id
_space_group_symop_operation_xyz
1 'x, y, z'
2 'x, -y, z+1/2'
3 'x+1/2, y+1/2, z'
4 'x+1/2, -y+1/2, z+1/2'

loop_
_atom_site_label
_atom_site_type_symbol
_atom_site_fract_x
_atom_site_fract_y
_atom_site_fract_z
_atom_site_U_iso_or_equiv
_atom_site_adp_type
_atom_site_occupancy
_atom_site_symmetry_multiplicity
_atom_site_calc_flag
_atom_site_refinement_flags
C18 C 0.60284(11) 0.33148(16) 0.41159(13) 0.0338(4) Uani 1 1 d .
O2 O 0.13627(11) 0.17907(16) 0.56105(12) 0.0607(4) Uani 1 1 d .
C2 C 0.26160(12) 0.12477(16) 0.45659(14) 0.0348(4) Uani 1 1 d .
N2 N 0.40316(10) 0.40212(13) 0.41694(13) 0.0404(4) Uani 1 1 d .
O1 O 0.09007(10) 0.16535(15) 0.37706(12) 0.0528(4) Uani 1 1 d D
C12 C 0.78815(13) 0.29974(18) 0.49912(15) 0.0415(4) Uani 1 1 d .
H12 H 0.7766 0.3323 0.5653 0.050 Uiso 1 1 calc R
N1 N 0.90626(10) 0.21390(14) 0.39921(13) 0.0423(4) Uani 1 1 d .
C4 C 0.33815(12) 0.11307(17) 0.54566(15) 0.0377(4) Uani 1 1 d .
H4 H 0.3195 0.1290 0.6129 0.045 Uiso 1 1 calc R
C5 C 0.44559(12) 0.07975(16) 0.55521(14) 0.0354(4) Uani 1 1 d .
C13 C 0.70802(11) 0.28945(15) 0.40775(13) 0.0320(3) Uani 1 1 d .
O3 O 0.75711(10) 0.00051(15) 0.60328(13) 0.0561(4) Uani 1 1 d D
C19 C 0.52762(14) 0.34451(19) 0.31512(16) 0.0471(5) Uani 1 1 d .
H19 H 0.5443 0.3301 0.2466 0.057 Uiso 1 1 calc R
C9 C 0.59141(13) 0.01142(17) 0.48219(16) 0.0407(4) Uani 1 1 d .
H9 H 0.6181 -0.0167 0.4227 0.049 Uiso 1 1 calc R
C1 C 0.15589(12) 0.16019(17) 0.47167(16) 0.0393(4) Uani 1 1 d .
O4 O 0.30789(10) 0.43135(14) 0.41897(13) 0.0566(4) Uani 1 1 d .
C8 C 0.65552(12) 0.02458(18) 0.58567(15) 0.0412(4) Uani 1 1 d .
C16 C 0.47512(14) 0.39587(19) 0.51157(16) 0.0458(4) Uani 1 1 d .
H16 H 0.4574 0.4152 0.5787 0.055 Uiso 1 1 calc R
C15 C 0.82951(13) 0.20123(18) 0.31254(16) 0.0453(4) Uani 1 1 d .
H15 H 0.8433 0.1663 0.2482 0.054 Uiso 1 1 calc R
C17 C 0.57420(13) 0.36135(18) 0.51033(15) 0.0417(4) Uani 1 1 d .
H17 H 0.6226 0.3580 0.5765 0.050 Uiso 1 1 calc R
C6 C 0.51162(14) 0.0907(2) 0.65916(15) 0.0474(5) Uani 1 1 d .
H6 H 0.4850 0.1157 0.7196 0.057 Uiso 1 1 calc R
C11 C 0.88508(13) 0.26138(19) 0.49135(16) 0.0445(4) Uani 1 1 d .
H11 H 0.9380 0.2691 0.5534 0.053 Uiso 1 1 calc R
C7 C 0.61495(14) 0.0653(2) 0.67424(16) 0.0521(5) Uani 1 1 d .
H7 H 0.6574 0.0756 0.7437 0.063 Uiso 1 1 calc R
C10 C 0.48888(13) 0.03956(18) 0.46693(15) 0.0409(4) Uani 1 1 d .
H10 H 0.4474 0.0318 0.3967 0.049 Uiso 1 1 calc R
C20 C 0.42939(14) 0.3783(2) 0.31979(17) 0.0500(5) Uani 1 1 d .
H20 H 0.3801 0.3849 0.2545 0.060 Uiso 1 1 calc R
C3 C 0.27128(14) 0.1058(2) 0.34447(17) 0.0465(4) Uani 1 1 d .
C14 C 0.73018(13) 0.23711(18) 0.31255(15) 0.0420(4) Uani 1 1 d .
H14 H 0.6787 0.2264 0.2496 0.050 Uiso 1 1 calc R
N3 N 0.27897(16) 0.0901(3) 0.25552(17) 0.0788(7) Uani 1 1 d .
H1 H 0.0253(15) 0.180(2) 0.390(2) 0.077(8) Uiso 1 1 d D
H3 H 0.771(2) -0.025(3) 0.5423(19) 0.082(9) Uiso 1 1 d D

loop_
_atom_site_aniso_label
_atom_site_aniso_U_11
_atom_site_aniso_U_22
_atom_site_aniso_U_33
_atom_site_aniso_U_23
_atom_site_aniso_U_13
_atom_site_aniso_U_12
C18 0.0278(8) 0.0365(8) 0.0352(9) 0.0026(7) 0.0025(7) 0.0005(6)
O2 0.0386(7) 0.0990(12) 0.0450(9) -0.0136(8) 0.0100(6) 0.0166(7)
C2 0.0273(7) 0.0401(8) 0.0374(9) 0.0022(7) 0.0076(7) 0.0034(6)
N2 0.0274(7) 0.0457(8) 0.0480(10) 0.0043(7) 0.0080(7) 0.0059(6)
O1 0.0288(6) 0.0824(10) 0.0451(8) -0.0005(7) 0.0032(6) 0.0133(6)
C12 0.0326(8) 0.0567(11) 0.0342(9) -0.0044(8) 0.0045(7) 0.0038(7)
N1 0.0268(6) 0.0492(8) 0.0505(9) 0.0010(7) 0.0072(6) 0.0059(6)
C4 0.0301(8) 0.0478(10) 0.0353(9) -0.0014(7) 0.0073(7) 0.0046(7)
C5 0.0255(7) 0.0443(9) 0.0357(9) 0.0034(7) 0.0048(6) 0.0040(6)
C13 0.0277(7) 0.0348(8) 0.0327(9) 0.0036(6) 0.0045(6) 0.0018(6)
O3 0.0272(6) 0.0908(11) 0.0481(8) 0.0081(8) 0.0029(6) 0.0109(6)
C19 0.0342(9) 0.0709(12) 0.0349(10) -0.0018(9) 0.0044(8) 0.0108(8)
C9 0.0320(8) 0.0539(10) 0.0382(10) -0.0010(8) 0.0117(7) 0.0038(7)
C1 0.0275(8) 0.0442(9) 0.0445(11) -0.0018(8) 0.0038(7) 0.0050(7)
O4 0.0271(6) 0.0775(10) 0.0660(10) 0.0036(8) 0.0119(6) 0.0115(6)
C8 0.0283(8) 0.0545(10) 0.0400(10) 0.0085(8) 0.0054(7) 0.0037(7)
C16 0.0379(10) 0.0622(12) 0.0385(10) 0.0010(9) 0.0108(8) 0.0068(8)
C15 0.0377(9) 0.0582(11) 0.0412(11) -0.0044(8) 0.0111(8) 0.0098(8)
C17 0.0310(8) 0.0567(10) 0.0356(9) 0.0044(8) 0.0026(7) 0.0046(7)
C6 0.0363(9) 0.0734(13) 0.0325(9) 0.0006(9) 0.0070(7) 0.0078(9)
C11 0.0317(9) 0.0556(11) 0.0423(10) 0.0006(8) -0.0011(8) 0.0034(8)
C7 0.0355(9) 0.0850(14) 0.0324(10) 0.0064(10) -0.0012(7) 0.0058(9)
C10 0.0326(8) 0.0546(10) 0.0337(9) -0.0034(8) 0.0030(7) 0.0028(7)
C20 0.0328(9) 0.0729(13) 0.0400(11) -0.0003(9) -0.0027(8) 0.0101(9)
C3 0.0296(8) 0.0686(12) 0.0411(11) 0.0094(9) 0.0064(7) 0.0097(8)
C14 0.0295(8) 0.0575(11) 0.0363(9) -0.0031(8) 0.0006(7) 0.0061(7)
N3 0.0551(11) 0.144(2) 0.0379(11) 0.0085(11) 0.0103(9) 0.0222(12)

loop_
_atom_type_symbol
_atom_type_description
_atom_type_scat_dispersion_real
_atom_type_scat_dispersion_imag
_atom_type_scat_source
C C 0.0033 0.0016 'International Tables Vol C Tables 4.2.6.8 and 6.1.1.4'
H H 0.0000 0.0000 'International Tables Vol C Tables 4.2.6.8 and 6.1.1.4'
N N 0.0061 0.0033 'International Tables Vol C Tables 4.2.6.8 and 6.1.1.4'
O O 0.0106 0.0060 'International Tables Vol C Tables 4.2.6.8 and 6.1.1.4'

loop_
_geom_angle_atom_site_label_1
_geom_angle_atom_site_label_2
_geom_angle_atom_site_label_3
_geom_angle
C19 C18 C13 121.33(15)
C17 C18 C13 122.21(14)
C17 C18 C19 116.46(15)
C4 C2 C1 119.60(16)
C4 C2 C3 124.93(16)
C3 C2 C1 115.47(15)
O4 N2 C16 120.76(16)
O4 N2 C20 119.71(15)
C20 N2 C16 119.53(15)
C11 C12 C13 119.62(17)
C15 N1 C11 117.66(15)
C2 C4 C5 131.07(17)
C6 C5 C4 118.24(15)
C6 C5 C10 117.05(15)
C10 C5 C4 124.70(15)
C12 C13 C18 121.55(15)
C12 C13 C14 117.15(15)
C14 C13 C18 121.30(14)
C20 C19 C18 120.92(18)
C10 C9 C8 120.55(17)
O2 C1 C2 122.88(16)
O2 C1 O1 125.31(16)
O1 C1 C2 111.80(16)
O3 C8 C9 122.22(17)
O3 C8 C7 118.42(16)
C7 C8 C9 119.35(15)
N2 C16 C17 121.02(17)
N1 C15 C14 123.48(18)
C16 C17 C18 120.83(17)
C7 C6 C5 121.79(17)
N1 C11 C12 122.92(17)
C6 C7 C8 119.92(17)
C9 C10 C5 121.32(16)
N2 C20 C19 121.12(17)
N3 C3 C2 179.7(3)
C15 C14 C13 119.13(16)

loop_
_geom_bond_atom_site_label_1
_geom_bond_atom_site_label_2
_geom_bond_distance
C18 C13 1.483(2)
C18 C19 1.394(2)
C18 C17 1.388(2)
O2 C1 1.202(2)
C2 C4 1.341(2)
C2 C1 1.508(2)
C2 C3 1.430(3)
N2 O4 1.3133(18)
N2 C16 1.349(2)
N2 C20 1.341(3)
O1 C1 1.307(2)
C12 C13 1.386(2)
C12 C11 1.378(2)
N1 C15 1.324(2)
N1 C11 1.329(2)
C4 C5 1.457(2)
C5 C6 1.401(2)
C5 C10 1.402(2)
C13 C14 1.388(2)
O3 C8 1.351(2)
C19 C20 1.371(3)
C9 C8 1.388(3)
C9 C10 1.374(2)
C8 C7 1.387(3)
C16 C17 1.375(2)
C15 C14 1.379(2)
C6 C7 1.378(2)
C3 N3 1.135(3)
